data_7232076
loop_
_publ_author_name
'Guo, Xiuli'
'Xu, Jianing'
'Sun, Jing'
'Chen, Xiaodong'
'Wang, Li'
'Fan, Yong'

_publ_section_title
;
 Three layer-structured cadmium coordination polymers based on flexible
 5-(4-pyridyl)-methoxylisophthalic acid: rapid synthesis and luminescence
 sensing
;
_journal_issue 6
_journal_name_full CrystEngComm
_journal_page_first 1001
_journal_paper_doi 10.1039/C8CE01524D
_journal_volume 21
_journal_year 2019
_chemical_formula_sum 'C18 H16 Cd N O9'
_chemical_formula_weight 502.73
_space_group_IT_number 2
_space_group_name_Hall '-P 1'
_space_group_name_H-M_alt 'P -1'
_symmetry_cell_setting triclinic
_symmetry_space_group_name_Hall '-P 1'
_symmetry_space_group_name_H-M 'P -1'
_atom_sites_solution_hydrogens geom
_atom_sites_solution_primary direct
_atom_sites_solution_secondary difmap
_audit_creation_method SHELXL-97
_audit_update_record
;
2018-06-23 deposited with the CCDC.
2018-12-27 downloaded from the CCDC.
;
_cell_angle_alpha 70.5440(10)
_cell_angle_beta 89.008(2)
_cell_angle_gamma 74.231(2)
_cell_formula_units_Z 2
_cell_length_a 7.6825(4)
_cell_length_b 10.0737(4)
_cell_length_c 13.2714(6)
_cell_measurement_reflns_used 7639
_cell_measurement_temperature 293(2)
_cell_measurement_theta_max 34.20
_cell_measurement_theta_min 2.23
_cell_volume 928.96(7)
_computing_structure_refinement 'SHELXL-97 (Sheldrick, 1997)'
_computing_structure_solution 'SHELXS-97 (Sheldrick, 1990)'
_diffrn_ambient_temperature 293(2)
_diffrn_measured_fraction_theta_full 0.993
_diffrn_measured_fraction_theta_max 0.993
_diffrn_measurement_device_type 'CCD area detector'
_diffrn_radiation_monochromator graphite
_diffrn_radiation_source 'fine-focus sealed tube'
_diffrn_radiation_type MoK\a
_diffrn_radiation_wavelength 0.71073
_diffrn_reflns_av_R_equivalents 0.0609
_diffrn_reflns_av_sigmaI/netI 0.1324
_diffrn_reflns_limit_h_max 12
_diffrn_reflns_limit_h_min -10
_diffrn_reflns_limit_k_max 15
_diffrn_reflns_limit_k_min -15
_diffrn_reflns_limit_l_max 20
_diffrn_reflns_limit_l_min -20
_diffrn_reflns_number 15317
_diffrn_reflns_theta_full 34.20
_diffrn_reflns_theta_max 34.20
_diffrn_reflns_theta_min 2.23
_exptl_absorpt_coefficient_mu 1.229
_exptl_crystal_colour colorless
_exptl_crystal_density_diffrn 1.797
_exptl_crystal_density_method 'not measured'
_exptl_crystal_description block
_exptl_crystal_F_000 502
_refine_diff_density_max 0.751
_refine_diff_density_min -0.782
_refine_diff_density_rms 0.156
_refine_ls_extinction_method none
_refine_ls_goodness_of_fit_ref 1.013
_refine_ls_hydrogen_treatment mixed
_refine_ls_matrix_type full
_refine_ls_number_parameters 290
_refine_ls_number_reflns 7639
_refine_ls_number_restraints 0
_refine_ls_restrained_S_all 1.013
_refine_ls_R_factor_all 0.1312
_refine_ls_R_factor_gt 0.0618
_refine_ls_shift/su_max 0.001
_refine_ls_shift/su_mean 0.000
_refine_ls_structure_factor_coef Fsqd
_refine_ls_weighting_details 'calc w=1/[\s^2^(Fo^2^)+(0.0330P)^2^+0.0000P] where P=(Fo^2^+2Fc^2^)/3'
_refine_ls_weighting_scheme calc
_refine_ls_wR_factor_gt 0.0849
_refine_ls_wR_factor_ref 0.0996
_reflns_number_gt 4636
_reflns_number_total 7639
_reflns_threshold_expression >2sigma(I)
_cod_data_source_file c8ce01524d2.cif
_cod_data_source_block g
_cod_depositor_comments 'Adding full bibliography for 7232074--7232076.cif.'
_cod_database_code 7232076

loop_
_symmetry_equiv_pos_as_xyz
'x, y, z'
'-x, -y, -z'

loop_
_atom_site_label
_atom_site_type_symbol
_atom_site_fract_x
_atom_site_fract_y
_atom_site_fract_z
_atom_site_U_iso_or_equiv
_atom_site_adp_type
_atom_site_occupancy
_atom_site_symmetry_multiplicity
_atom_site_calc_flag
_atom_site_refinement_flags
H14 H 1.028(6) 0.328(5) 0.176(4) 0.059(16) Uiso 1 1 d .
H8 H 0.366(5) 0.138(4) -0.028(3) 0.037(10) Uiso 1 1 d .
H9 H 0.141(5) 0.200(4) -0.052(3) 0.039(11) Uiso 1 1 d .
H4 H -0.097(6) 0.297(5) 0.403(4) 0.054(16) Uiso 1 1 d .
H3 H -0.114(6) 0.360(4) 0.478(3) 0.048(13) Uiso 1 1 d .
H1 H 0.607(5) 0.250(4) 0.373(3) 0.033(12) Uiso 1 1 d .
H2 H 0.598(6) 0.157(5) 0.461(3) 0.054(15) Uiso 1 1 d .
C1 C 0.2433(5) 0.0833(3) 0.3329(2) 0.0215(7) Uani 1 1 d .
C2 C 0.2385(5) -0.0171(3) 0.2708(2) 0.0226(7) Uani 1 1 d .
C11 C 0.2296(6) 0.0633(4) -0.2274(3) 0.0361(9) Uani 1 1 d .
H10 H 0.2015 -0.0224 -0.1875 0.043 Uiso 1 1 calc R
N1 N 0.2758(4) 0.2235(3) -0.39950(19) 0.0262(6) Uani 1 1 d .
C6 C 0.2403(5) -0.0561(3) 0.1023(2) 0.0284(8) Uani 1 1 d .
C10 C 0.2665(5) 0.1555(3) -0.1789(2) 0.0259(7) Uani 1 1 d .
C17 C 0.6433(5) 0.4284(4) 0.0781(3) 0.0286(8) Uani 1 1 d .
C8 C 0.2250(5) -0.4052(3) 0.3223(3) 0.0262(7) Uani 1 1 d .
C9 C 0.2543(6) 0.1295(4) -0.0613(3) 0.0326(9) Uani 1 1 d .
C13 C 0.3144(5) 0.3088(4) -0.3501(3) 0.0334(9) Uani 1 1 d .
H12 H 0.3464 0.3921 -0.3913 0.040 Uiso 1 1 calc R
C12 C 0.2357(5) 0.1028(4) -0.3377(2) 0.0320(8) Uani 1 1 d .
H11 H 0.2101 0.0412 -0.3706 0.038 Uiso 1 1 calc R
C16 C 0.4747(5) 0.4079(4) 0.0989(3) 0.0389(9) Uani 1 1 d .
H15 H 0.4575 0.3451 0.1653 0.047 Uiso 1 1 calc R
C14 C 0.3095(6) 0.2800(4) -0.2416(2) 0.0350(9) Uani 1 1 d .
H13 H 0.3349 0.3438 -0.2109 0.042 Uiso 1 1 calc R
C18 C 0.6693(5) 0.5198(4) -0.0216(3) 0.0385(9) Uani 1 1 d .
H16 H 0.7836 0.5324 -0.0366 0.046 Uiso 1 1 calc R
C7 C 0.2433(5) 0.0354(3) 0.1601(2) 0.0265(8) Uani 1 1 d .
H7 H 0.2484 0.1309 0.1252 0.032 Uiso 1 1 calc R
C5 C 0.2314(5) -0.1986(3) 0.1550(2) 0.0279(8) Uani 1 1 d .
H6 H 0.2272 -0.2591 0.1158 0.034 Uiso 1 1 calc R
C4 C 0.2287(5) -0.2507(3) 0.2655(2) 0.0232(7) Uani 1 1 d .
C15 C 0.7964(5) 0.3506(4) 0.1631(3) 0.0328(8) Uani 1 1 d .
C3 C 0.2326(5) -0.1590(3) 0.3237(2) 0.0222(7) Uani 1 1 d .
H5 H 0.2312 -0.1933 0.3980 0.027 Uiso 1 1 calc R
Cd1 Cd 0.24524(4) 0.30551(2) 0.417091(17) 0.02238(8) Uani 1 1 d .
O3 O 0.2774(4) 0.0328(2) 0.43199(17) 0.0347(6) Uani 1 1 d .
O6 O 0.2319(4) -0.4862(3) 0.26884(19) 0.0483(8) Uani 1 1 d .
O5 O 0.2182(4) -0.4497(2) 0.42216(17) 0.0347(6) Uani 1 1 d .
O7 O 0.2478(4) -0.0157(2) -0.00649(16) 0.0406(7) Uani 1 1 d .
O4 O 0.2134(3) 0.2188(2) 0.28074(16) 0.0239(5) Uani 1 1 d .
O2 O -0.0589(5) 0.3319(4) 0.4316(3) 0.0495(8) Uani 1 1 d .
O1 O 0.5581(4) 0.2366(3) 0.4221(2) 0.0389(7) Uani 1 1 d .
O9 O 0.9515(4) 0.3692(3) 0.1326(2) 0.0466(8) Uani 1 1 d .
O8 O 0.7772(4) 0.2762(3) 0.2530(2) 0.0560(9) Uani 1 1 d .

loop_
_atom_site_aniso_label
_atom_site_aniso_U_11
_atom_site_aniso_U_22
_atom_site_aniso_U_33
_atom_site_aniso_U_23
_atom_site_aniso_U_13
_atom_site_aniso_U_12
C1 0.029(2) 0.0184(15) 0.0186(15) -0.0075(12) 0.0013(13) -0.0072(13)
C2 0.034(2) 0.0197(15) 0.0141(14) -0.0065(11) 0.0011(13) -0.0061(14)
C11 0.057(3) 0.033(2) 0.0202(17) -0.0055(14) 0.0087(17) -0.0203(19)
N1 0.0375(19) 0.0259(14) 0.0147(12) -0.0059(10) 0.0007(12) -0.0094(13)
C6 0.048(2) 0.0254(17) 0.0128(14) -0.0063(12) 0.0026(14) -0.0115(16)
C10 0.035(2) 0.0248(17) 0.0157(14) -0.0044(12) 0.0024(14) -0.0072(15)
C17 0.029(2) 0.0315(19) 0.0238(17) -0.0084(14) 0.0061(15) -0.0069(16)
C8 0.037(2) 0.0194(16) 0.0248(16) -0.0092(13) 0.0052(15) -0.0092(15)
C9 0.055(3) 0.0286(19) 0.0164(16) -0.0088(14) 0.0077(17) -0.0149(19)
C13 0.054(3) 0.0251(18) 0.0176(15) -0.0003(13) 0.0006(16) -0.0151(17)
C12 0.049(3) 0.0325(19) 0.0207(16) -0.0122(14) 0.0035(16) -0.0172(18)
C16 0.037(2) 0.049(2) 0.0219(17) 0.0012(15) 0.0046(16) -0.0148(19)
C14 0.059(3) 0.0289(18) 0.0188(16) -0.0087(14) -0.0007(16) -0.0149(18)
C18 0.029(2) 0.052(2) 0.0290(19) -0.0017(17) 0.0070(16) -0.0169(19)
C7 0.049(2) 0.0163(15) 0.0152(14) -0.0035(11) 0.0039(14) -0.0126(15)
C5 0.044(2) 0.0256(17) 0.0178(15) -0.0111(13) 0.0033(15) -0.0117(16)
C4 0.036(2) 0.0141(14) 0.0183(15) -0.0037(11) -0.0001(14) -0.0066(14)
C15 0.029(2) 0.034(2) 0.032(2) -0.0107(15) 0.0036(16) -0.0066(17)
C3 0.032(2) 0.0198(15) 0.0137(13) -0.0048(11) 0.0001(13) -0.0070(14)
Cd1 0.03543(16) 0.01884(11) 0.01443(11) -0.00613(8) 0.00269(9) -0.00962(9)
O3 0.0620(19) 0.0250(12) 0.0168(11) -0.0081(9) -0.0035(11) -0.0101(12)
O6 0.100(3) 0.0244(13) 0.0304(14) -0.0136(11) 0.0150(15) -0.0294(15)
O5 0.0597(19) 0.0215(12) 0.0219(12) -0.0051(9) 0.0065(12) -0.0131(12)
O7 0.085(2) 0.0284(13) 0.0119(11) -0.0044(9) 0.0076(12) -0.0245(14)
O4 0.0343(15) 0.0175(11) 0.0207(11) -0.0070(8) -0.0006(10) -0.0080(10)
O2 0.043(2) 0.079(2) 0.0478(19) -0.0440(18) 0.0141(15) -0.0235(17)
O1 0.0402(19) 0.0419(18) 0.0240(14) 0.0016(13) 0.0039(13) -0.0108(14)
O9 0.0280(17) 0.065(2) 0.0316(15) 0.0034(13) -0.0016(13) -0.0131(15)
O8 0.0366(18) 0.088(2) 0.0253(14) 0.0087(14) 0.0021(12) -0.0239(16)

loop_
_atom_type_symbol
_atom_type_description
_atom_type_scat_dispersion_real
_atom_type_scat_dispersion_imag
_atom_type_scat_source
C C 0.0033 0.0016 'International Tables Vol C Tables 4.2.6.8 and 6.1.1.4'
H H 0.0000 0.0000 'International Tables Vol C Tables 4.2.6.8 and 6.1.1.4'
Cd Cd -0.8075 1.2024 'International Tables Vol C Tables 4.2.6.8 and 6.1.1.4'
N N 0.0061 0.0033 'International Tables Vol C Tables 4.2.6.8 and 6.1.1.4'
O O 0.0106 0.0060 'International Tables Vol C Tables 4.2.6.8 and 6.1.1.4'

loop_
_geom_angle_atom_site_label_1
_geom_angle_atom_site_label_2
_geom_angle_atom_site_label_3
_geom_angle
_geom_angle_site_symmetry_1
_geom_angle_site_symmetry_3
O3 C1 O4 121.7(3) . .
O3 C1 C2 120.5(3) . .
O4 C1 C2 117.8(3) . .
C3 C2 C7 121.0(3) . .
C3 C2 C1 120.3(3) . .
C7 C2 C1 118.7(3) . .
C10 C11 C12 117.7(3) . .
C10 C11 H10 121.1 . .
C12 C11 H10 121.1 . .
C12 N1 C13 116.7(3) . .
C12 N1 Cd1 123.9(2) . 1_554
C13 N1 Cd1 118.9(2) . 1_554
O7 C6 C7 123.8(3) . .
O7 C6 C5 116.2(3) . .
C7 C6 C5 120.1(3) . .
C14 C10 C11 118.8(3) . .
C14 C10 C9 118.3(3) . .
C11 C10 C9 122.9(3) . .
C16 C17 C18 119.7(3) . .
C16 C17 C15 119.4(3) . .
C18 C17 C15 120.9(3) . .
O6 C8 O5 122.1(3) . .
O6 C8 C4 118.5(3) . .
O5 C8 C4 119.4(3) . .
O6 C8 Cd1 58.47(16) . 1_545
O5 C8 Cd1 63.68(16) . 1_545
C4 C8 Cd1 174.9(2) . 1_545
O7 C9 C10 110.3(3) . .
O7 C9 H8 105.0(19) . .
C10 C9 H8 112(2) . .
O7 C9 H9 109(2) . .
C10 C9 H9 108(2) . .
H8 C9 H9 112(3) . .
N1 C13 C14 123.4(3) . .
N1 C13 H12 118.3 . .
C14 C13 H12 118.3 . .
N1 C12 C11 124.2(3) . .
N1 C12 H11 117.9 . .
C11 C12 H11 117.9 . .
C17 C16 C18 120.3(3) . 2_665
C17 C16 H15 119.8 . .
C18 C16 H15 119.8 2_665 .
C13 C14 C10 119.2(3) . .
C13 C14 H13 120.4 . .
C10 C14 H13 120.4 . .
C16 C18 C17 120.0(3) 2_665 .
C16 C18 H16 120.0 2_665 .
C17 C18 H16 120.0 . .
C6 C7 C2 119.3(3) . .
C6 C7 H7 120.4 . .
C2 C7 H7 120.4 . .
C4 C5 C6 120.3(3) . .
C4 C5 H6 119.9 . .
C6 C5 H6 119.9 . .
C5 C4 C3 119.7(3) . .
C5 C4 C8 120.2(3) . .
C3 C4 C8 120.1(3) . .
O8 C15 O9 122.8(4) . .
O8 C15 C17 122.9(4) . .
O9 C15 C17 114.3(3) . .
C2 C3 C4 119.7(3) . .
C2 C3 H5 120.1 . .
C4 C3 H5 120.1 . .
N1 Cd1 O2 86.65(11) 1_556 .
N1 Cd1 O4 139.00(8) 1_556 .
O2 Cd1 O4 85.81(10) . .
N1 Cd1 O1 87.45(10) 1_556 .
O2 Cd1 O1 169.83(12) . .
O4 Cd1 O1 93.26(10) . .
N1 Cd1 O6 141.31(8) 1_556 1_565
O2 Cd1 O6 99.51(12) . 1_565
O4 Cd1 O6 79.70(7) . 1_565
O1 Cd1 O6 90.27(11) . 1_565
N1 Cd1 O5 87.40(8) 1_556 1_565
O2 Cd1 O5 92.74(11) . 1_565
O4 Cd1 O5 133.17(7) . 1_565
O1 Cd1 O5 95.25(10) . 1_565
O6 Cd1 O5 54.35(7) 1_565 1_565
N1 Cd1 O3 87.07(8) 1_556 .
O2 Cd1 O3 86.88(11) . .
O4 Cd1 O3 52.32(7) . .
O1 Cd1 O3 84.56(10) . .
O6 Cd1 O3 131.16(7) 1_565 .
O5 Cd1 O3 174.46(7) 1_565 .
N1 Cd1 C8 114.55(9) 1_556 1_565
O2 Cd1 C8 97.75(12) . 1_565
O4 Cd1 C8 106.39(8) . 1_565
O1 Cd1 C8 92.24(11) . 1_565
O6 Cd1 C8 26.93(8) 1_565 1_565
O5 Cd1 C8 27.44(8) 1_565 1_565
O3 Cd1 C8 158.03(8) . 1_565
C1 O3 Cd1 85.41(17) . .
C8 O6 Cd1 94.6(2) . 1_545
C8 O5 Cd1 88.87(17) . 1_545
C6 O7 C9 116.8(2) . .
C1 O4 Cd1 100.51(17) . .
Cd1 O2 H4 115(4) . .
Cd1 O2 H3 122(3) . .
H4 O2 H3 121(5) . .
Cd1 O1 H1 122(3) . .
Cd1 O1 H2 111(3) . .
H1 O1 H2 111(5) . .
C15 O9 H14 113(4) . .

loop_
_geom_bond_atom_site_label_1
_geom_bond_atom_site_label_2
_geom_bond_distance
_geom_bond_site_symmetry_2
C1 O3 1.245(3) .
C1 O4 1.265(3) .
C1 C2 1.510(4) .
C2 C3 1.380(4) .
C2 C7 1.389(4) .
C11 C10 1.380(5) .
C11 C12 1.386(4) .
C11 H10 0.9300 .
N1 C12 1.332(4) .
N1 C13 1.333(4) .
N1 Cd1 2.288(2) 1_554
C6 O7 1.368(3) .
C6 C7 1.387(4) .
C6 C5 1.392(4) .
C10 C14 1.377(4) .
C10 C9 1.501(4) .
C17 C16 1.375(5) .
C17 C18 1.385(4) .
C17 C15 1.492(5) .
C8 O6 1.238(4) .
C8 O5 1.255(4) .
C8 C4 1.494(4) .
C8 Cd1 2.723(3) 1_545
C9 O7 1.415(4) .
C9 H8 1.01(4) .
C9 H9 1.00(4) .
C13 C14 1.372(4) .
C13 H12 0.9300 .
C12 H11 0.9300 .
C16 C18 1.382(5) 2_665
C16 H15 0.9300 .
C14 H13 0.9300 .
C18 C16 1.382(5) 2_665
C18 H16 0.9300 .
C7 H7 0.9300 .
C5 C4 1.386(4) .
C5 H6 0.9300 .
C4 C3 1.394(4) .
C15 O8 1.210(4) .
C15 O9 1.294(4) .
C3 H5 0.9300 .
Cd1 N1 2.288(2) 1_556
Cd1 O2 2.291(3) .
Cd1 O4 2.2980(19) .
Cd1 O1 2.309(3) .
Cd1 O6 2.329(2) 1_565
Cd1 O5 2.442(2) 1_565
Cd1 O3 2.630(2) .
Cd1 C8 2.723(3) 1_565
O6 Cd1 2.329(2) 1_545
O5 Cd1 2.442(2) 1_545
O2 H4 0.72(4) .
O2 H3 0.82(4) .
O1 H1 0.74(4) .
O1 H2 0.77(4) .
O9 H14 0.76(4) .
